data_7129287
loop_
_publ_author_name
'Murugan, Muthukrishnan'
'Shirsath, Sachin'
'Chandgude, Sagar M.'

_publ_section_title
;
 Iron Catalyzed Tandem Ring Opening/1,6-Conjugate Addition of
 Cyclopropanols with p-Quinone Methides: New Access to \g, \g -Diaryl
 Ketones
;
_journal_name_full 'Chemical Communications'
_journal_paper_doi 10.1039/D1CC05997A
_journal_year 2021
_chemical_formula_moiety 'C31 H38 O2'
_chemical_formula_sum 'C31 H38 O2'
_chemical_formula_weight 442.61
_space_group_crystal_system triclinic
_space_group_IT_number 2
_space_group_name_Hall '-P 1'
_space_group_name_H-M_alt 'P -1'
_atom_sites_solution_hydrogens mixed
_audit_creation_method SHELXL-2018/3
_audit_update_record
;
2021-08-16 deposited with the CCDC.	2021-11-22 downloaded from the CCDC.
;
_cell_angle_alpha 97.223(2)
_cell_angle_beta 90.009(2)
_cell_angle_gamma 101.093(2)
_cell_formula_units_Z 2
_cell_length_a 5.8692(3)
_cell_length_b 11.1234(7)
_cell_length_c 20.1269(13)
_cell_measurement_reflns_used 9912
_cell_measurement_temperature 100(2)
_cell_measurement_theta_max 74.51
_cell_measurement_theta_min 3.96
_cell_volume 1278.81(13)
_computing_cell_refinement 'SAINT (Bruker, 2016)'
_computing_data_collection 'APEX3 (Bruker, 2016)'
_computing_data_reduction 'SAINT (Bruker, 2016)'
_computing_molecular_graphics 'Bruker SHELXTL, Mercury 2020.20'
_computing_publication_material 'Bruker SHELXTL'
_computing_structure_refinement 'SHELXL-2018/3 (Sheldrick, 2018)'
_computing_structure_solution 'SHELXT 2014/5 (Sheldrick, 2014)'
_diffrn_ambient_temperature 100(2)
_diffrn_detector 'Photon II CPAD Area Detector'
_diffrn_detector_area_resol_mean 7.39
_diffrn_measured_fraction_theta_full 0.998
_diffrn_measured_fraction_theta_max 0.997
_diffrn_measurement_device '\k-geometry diffractometer'
_diffrn_measurement_device_type 'Bruker D8 VENTURE Kappa Duo PHOTON II CPAD'
_diffrn_measurement_method '\f and \w scans'
_diffrn_radiation_monochromator 'multilayer mirrors'
_diffrn_radiation_type MoK\a
_diffrn_radiation_wavelength 0.71073
_diffrn_reflns_av_R_equivalents 0.0500
_diffrn_reflns_av_unetI/netI 0.0365
_diffrn_reflns_Laue_measured_fraction_full 0.998
_diffrn_reflns_Laue_measured_fraction_max 0.997
_diffrn_reflns_limit_h_max 7
_diffrn_reflns_limit_h_min -6
_diffrn_reflns_limit_k_max 14
_diffrn_reflns_limit_k_min -15
_diffrn_reflns_limit_l_max 27
_diffrn_reflns_limit_l_min -27
_diffrn_reflns_number 36099
_diffrn_reflns_point_group_measured_fraction_full 0.998
_diffrn_reflns_point_group_measured_fraction_max 0.997
_diffrn_reflns_theta_full 25.242
_diffrn_reflns_theta_max 28.696
_diffrn_reflns_theta_min 1.881
_diffrn_source 'micro-focus sealed tube'
_diffrn_source_type 'Incoatech I\mS HB'
_exptl_absorpt_coefficient_mu 0.070
_exptl_absorpt_correction_T_max 0.873
_exptl_absorpt_correction_T_min 0.788
_exptl_absorpt_correction_type multi-scan
_exptl_absorpt_process_details 'SADABS (BRUKER, 2016)'
_exptl_crystal_colour COLOURLESS
_exptl_crystal_density_diffrn 1.149
_exptl_crystal_description PLATE
_exptl_crystal_F_000 480
_exptl_crystal_recrystallization_method 'Re-crystallisation from solvent: ethanol'
_exptl_crystal_size_max 0.150
_exptl_crystal_size_mid 0.110
_exptl_crystal_size_min 0.090
_refine_diff_density_max 0.392
_refine_diff_density_min -0.254
_refine_diff_density_rms 0.053
_refine_ls_extinction_method none
_refine_ls_goodness_of_fit_ref 1.056
_refine_ls_hydrogen_treatment mixed
_refine_ls_matrix_type full
_refine_ls_number_parameters 309
_refine_ls_number_reflns 6574
_refine_ls_number_restraints 0
_refine_ls_restrained_S_all 1.056
_refine_ls_R_factor_all 0.0505
_refine_ls_R_factor_gt 0.0478
_refine_ls_shift/su_max 0.001
_refine_ls_shift/su_mean 0.000
_refine_ls_structure_factor_coef Fsqd
_refine_ls_weighting_details 'w=1/[\s^2^(Fo^2^)+(0.0575P)^2^+0.6244P] where P=(Fo^2^+2Fc^2^)/3'
_refine_ls_weighting_scheme calc
_refine_ls_wR_factor_gt 0.1242
_refine_ls_wR_factor_ref 0.1265
_reflns_Friedel_coverage 0.000
_reflns_number_gt 6151
_reflns_number_total 6574
_reflns_threshold_expression 'I > 2\s(I)'
_cod_data_source_file d1cc05997a3.cif
_cod_data_source_block mo_SRS_305_0m_a
_cod_database_code 7129287
_shelx_shelxl_version_number 2018/3
_shelx_space_group_comment
;
The symmetry employed for this shelxl refinement is uniquely defined
by the following loop, which should always be used as a source of
symmetry information in preference to the above space-group names.
They are only intended as comments.
;
_shelx_estimated_absorpt_t_min 0.990
_shelx_estimated_absorpt_t_max 0.994

loop_
_space_group_symop_operation_xyz
'x, y, z'
'-x, -y, -z'

loop_
_atom_site_label
_atom_site_type_symbol
_atom_site_fract_x
_atom_site_fract_y
_atom_site_fract_z
_atom_site_U_iso_or_equiv
_atom_site_adp_type
_atom_site_occupancy
_atom_site_site_symmetry_order
_atom_site_calc_flag
_atom_site_refinement_flags_posn
_atom_site_refinement_flags_adp
_atom_site_refinement_flags_occupancy
_atom_site_disorder_assembly
_atom_site_disorder_group
O1 O 0.73104(15) -0.03716(8) 0.84061(4) 0.01956(18) Uani 1 1 d . . . . .
O2 O 1.13970(17) 0.57020(10) 0.61301(5) 0.0326(2) Uani 1 1 d . . . . .
C1 C 0.59466(17) 0.39810(9) 0.73763(5) 0.01149(19) Uani 1 1 d . . . . .
H1 H 0.439762 0.379870 0.713919 0.014 Uiso 1 1 calc R U . . .
C2 C 0.59197(18) 0.50597(9) 0.79190(5) 0.01235(19) Uani 1 1 d . . . . .
C3 C 0.78997(18) 0.59444(10) 0.81280(5) 0.0146(2) Uani 1 1 d . . . . .
H3 H 0.933308 0.589758 0.791682 0.018 Uiso 1 1 calc R U . . .
C4 C 0.7798(2) 0.68959(10) 0.86431(6) 0.0177(2) Uani 1 1 d . . . . .
H4 H 0.915273 0.749950 0.877421 0.021 Uiso 1 1 calc R U . . .
C5 C 0.5726(2) 0.69642(11) 0.89647(6) 0.0193(2) Uani 1 1 d . . . . .
H5 H 0.566059 0.760898 0.931738 0.023 Uiso 1 1 calc R U . . .
C6 C 0.3752(2) 0.60832(11) 0.87669(6) 0.0202(2) Uani 1 1 d . . . . .
H6 H 0.233068 0.612026 0.898718 0.024 Uiso 1 1 calc R U . . .
C7 C 0.38509(19) 0.51451(10) 0.82461(5) 0.0167(2) Uani 1 1 d . . . . .
H7 H 0.248481 0.455266 0.811113 0.020 Uiso 1 1 calc R U . . .
C8 C 0.78085(18) 0.42776(9) 0.68388(5) 0.01275(19) Uani 1 1 d . . . . .
H8 H 0.937482 0.445068 0.706551 0.015 Uiso 1 1 calc R U . . .
C9 C 0.77098(18) 0.31851(9) 0.62973(5) 0.01304(19) Uani 1 1 d . . . . .
C10 C 0.93809(19) 0.24477(10) 0.62890(5) 0.0167(2) Uani 1 1 d . . . . .
H10 H 1.057969 0.263226 0.662442 0.020 Uiso 1 1 calc R U . . .
C11 C 0.9318(2) 0.14425(11) 0.57950(6) 0.0209(2) Uani 1 1 d . . . . .
H11 H 1.047373 0.095061 0.579530 0.025 Uiso 1 1 calc R U . . .
C12 C 0.7576(2) 0.11588(11) 0.53040(6) 0.0222(2) Uani 1 1 d . . . . .
H12 H 0.753185 0.047428 0.496722 0.027 Uiso 1 1 calc R U . . .
C13 C 0.5893(2) 0.18840(11) 0.53083(6) 0.0213(2) Uani 1 1 d . . . . .
H13 H 0.469468 0.169522 0.497250 0.026 Uiso 1 1 calc R U . . .
C14 C 0.59545(19) 0.28850(10) 0.58019(5) 0.0171(2) Uani 1 1 d . . . . .
H14 H 0.478829 0.337060 0.580207 0.021 Uiso 1 1 calc R U . . .
C15 C 0.61972(17) 0.28155(9) 0.76780(5) 0.01144(19) Uani 1 1 d . . . . .
C16 C 0.75400(17) 0.28666(9) 0.82551(5) 0.01251(19) Uani 1 1 d . . . . .
H16 H 0.825368 0.365184 0.847960 0.015 Uiso 1 1 calc R U . . .
C17 C 0.78772(17) 0.18063(9) 0.85164(5) 0.01208(19) Uani 1 1 d . . . . .
C18 C 0.68422(17) 0.06583(9) 0.81593(5) 0.0129(2) Uani 1 1 d . . . . .
C19 C 0.54143(17) 0.05573(9) 0.75834(5) 0.01221(19) Uani 1 1 d . . . . .
C20 C 0.51132(17) 0.16590(9) 0.73629(5) 0.01237(19) Uani 1 1 d . . . . .
H20 H 0.412941 0.161845 0.698258 0.015 Uiso 1 1 calc R U . . .
C21 C 0.92982(18) 0.18986(10) 0.91712(5) 0.0140(2) Uani 1 1 d . . . . .
C22 C 1.0042(2) 0.32451(11) 0.94932(6) 0.0239(3) Uani 1 1 d . . . . .
H22A H 1.106027 0.371299 0.919011 0.036 Uiso 1 1 calc R U . . .
H22B H 1.087790 0.326940 0.991773 0.036 Uiso 1 1 calc R U . . .
H22C H 0.866295 0.361213 0.957726 0.036 Uiso 1 1 calc R U . . .
C23 C 0.7843(2) 0.11999(12) 0.96903(6) 0.0214(2) Uani 1 1 d . . . . .
H23A H 0.643791 0.154146 0.977947 0.032 Uiso 1 1 calc R U . . .
H23B H 0.876007 0.129145 1.010698 0.032 Uiso 1 1 calc R U . . .
H23C H 0.740648 0.032233 0.951475 0.032 Uiso 1 1 calc R U . . .
C24 C 1.1514(2) 0.13743(12) 0.90315(6) 0.0226(2) Uani 1 1 d . . . . .
H24A H 1.109092 0.049715 0.885395 0.034 Uiso 1 1 calc R U . . .
H24B H 1.242896 0.146652 0.944858 0.034 Uiso 1 1 calc R U . . .
H24C H 1.243608 0.182483 0.870291 0.034 Uiso 1 1 calc R U . . .
C25 C 0.42290(18) -0.06988(9) 0.72032(5) 0.0144(2) Uani 1 1 d . . . . .
C26 C 0.2553(2) -0.14623(11) 0.76526(6) 0.0214(2) Uani 1 1 d . . . . .
H26A H 0.178861 -0.223851 0.739119 0.032 Uiso 1 1 calc R U . . .
H26B H 0.137856 -0.099077 0.782166 0.032 Uiso 1 1 calc R U . . .
H26C H 0.342765 -0.164258 0.803067 0.032 Uiso 1 1 calc R U . . .
C27 C 0.6049(2) -0.14368(11) 0.69067(7) 0.0241(3) Uani 1 1 d . . . . .
H27A H 0.525590 -0.221809 0.665617 0.036 Uiso 1 1 calc R U . . .
H27B H 0.700196 -0.160727 0.727049 0.036 Uiso 1 1 calc R U . . .
H27C H 0.704527 -0.095311 0.660520 0.036 Uiso 1 1 calc R U . . .
C28 C 0.2752(2) -0.05310(10) 0.66044(6) 0.0194(2) Uani 1 1 d . . . . .
H28A H 0.374190 -0.006261 0.629569 0.029 Uiso 1 1 calc R U . . .
H28B H 0.153635 -0.008049 0.676437 0.029 Uiso 1 1 calc R U . . .
H28C H 0.203324 -0.134270 0.637106 0.029 Uiso 1 1 calc R U . . .
C29 C 0.7524(2) 0.54287(10) 0.65210(5) 0.0164(2) Uani 1 1 d . . . . .
H29A H 0.599160 0.526635 0.628645 0.020 Uiso 1 1 calc R U . . .
H29B H 0.755576 0.612820 0.687969 0.020 Uiso 1 1 calc R U . . .
C30 C 0.9411(2) 0.57881(10) 0.60280(6) 0.0205(2) Uani 1 1 d . . . . .
C31 C 0.8671(3) 0.62684(14) 0.54133(7) 0.0337(3) Uani 1 1 d . . . . .
H31A H 1.004854 0.663277 0.518015 0.051 Uiso 1 1 calc R U . . .
H31B H 0.774002 0.689863 0.554453 0.051 Uiso 1 1 calc R U . . .
H31C H 0.774055 0.558672 0.511456 0.051 Uiso 1 1 calc R U . . .
H1A H 0.647(3) -0.0984(19) 0.8210(10) 0.041(5) Uiso 1 1 d . . . . .

loop_
_atom_site_aniso_label
_atom_site_aniso_U_11
_atom_site_aniso_U_22
_atom_site_aniso_U_33
_atom_site_aniso_U_23
_atom_site_aniso_U_13
_atom_site_aniso_U_12
O1 0.0239(4) 0.0117(4) 0.0240(4) 0.0038(3) -0.0083(3) 0.0049(3)
O2 0.0244(5) 0.0394(6) 0.0317(5) 0.0084(4) 0.0043(4) -0.0018(4)
C1 0.0128(4) 0.0109(4) 0.0110(4) 0.0022(3) -0.0004(3) 0.0023(3)
C2 0.0154(5) 0.0116(4) 0.0116(4) 0.0034(3) -0.0005(3) 0.0052(4)
C3 0.0152(5) 0.0145(5) 0.0146(5) 0.0020(4) 0.0003(4) 0.0041(4)
C4 0.0217(5) 0.0149(5) 0.0165(5) 0.0009(4) -0.0027(4) 0.0039(4)
C5 0.0269(6) 0.0182(5) 0.0146(5) 0.0000(4) -0.0002(4) 0.0106(4)
C6 0.0205(5) 0.0245(6) 0.0184(5) 0.0031(4) 0.0046(4) 0.0111(4)
C7 0.0152(5) 0.0181(5) 0.0174(5) 0.0030(4) 0.0009(4) 0.0044(4)
C8 0.0150(5) 0.0123(4) 0.0111(4) 0.0017(3) 0.0007(3) 0.0030(4)
C9 0.0149(5) 0.0131(4) 0.0115(4) 0.0028(3) 0.0021(4) 0.0027(4)
C10 0.0167(5) 0.0186(5) 0.0159(5) 0.0032(4) 0.0000(4) 0.0055(4)
C11 0.0262(6) 0.0195(5) 0.0203(5) 0.0031(4) 0.0051(4) 0.0119(4)
C12 0.0333(6) 0.0167(5) 0.0157(5) -0.0020(4) 0.0036(4) 0.0052(5)
C13 0.0252(6) 0.0216(5) 0.0154(5) -0.0003(4) -0.0043(4) 0.0024(4)
C14 0.0179(5) 0.0190(5) 0.0156(5) 0.0023(4) -0.0010(4) 0.0061(4)
C15 0.0120(4) 0.0116(4) 0.0114(4) 0.0027(3) 0.0016(3) 0.0032(3)
C16 0.0130(4) 0.0122(4) 0.0122(4) 0.0013(3) 0.0004(3) 0.0022(3)
C17 0.0109(4) 0.0149(5) 0.0110(4) 0.0021(3) 0.0005(3) 0.0034(4)
C18 0.0126(4) 0.0124(5) 0.0150(5) 0.0036(4) 0.0009(4) 0.0047(4)
C19 0.0112(4) 0.0118(4) 0.0134(4) 0.0008(3) 0.0011(3) 0.0023(3)
C20 0.0120(4) 0.0143(5) 0.0113(4) 0.0022(3) 0.0004(3) 0.0033(4)
C21 0.0140(5) 0.0167(5) 0.0122(4) 0.0032(4) -0.0014(4) 0.0041(4)
C22 0.0342(7) 0.0193(5) 0.0173(5) 0.0009(4) -0.0104(5) 0.0036(5)
C23 0.0209(5) 0.0298(6) 0.0144(5) 0.0080(4) 0.0010(4) 0.0035(5)
C24 0.0156(5) 0.0331(6) 0.0208(5) 0.0020(5) -0.0023(4) 0.0097(5)
C25 0.0142(5) 0.0115(4) 0.0170(5) 0.0004(4) -0.0017(4) 0.0026(4)
C26 0.0201(5) 0.0188(5) 0.0239(6) 0.0072(4) -0.0025(4) -0.0028(4)
C27 0.0208(6) 0.0202(5) 0.0299(6) -0.0080(5) -0.0025(5) 0.0079(4)
C28 0.0219(5) 0.0161(5) 0.0184(5) 0.0010(4) -0.0059(4) 0.0003(4)
C29 0.0225(5) 0.0138(5) 0.0142(5) 0.0040(4) 0.0029(4) 0.0051(4)
C30 0.0288(6) 0.0136(5) 0.0175(5) 0.0022(4) 0.0042(4) -0.0002(4)
C31 0.0482(8) 0.0360(7) 0.0232(6) 0.0167(5) 0.0114(6) 0.0154(6)

loop_
_atom_type_symbol
_atom_type_description
_atom_type_scat_dispersion_real
_atom_type_scat_dispersion_imag
_atom_type_scat_source
C C 0.0033 0.0016 'International Tables Vol C Tables 4.2.6.8 and 6.1.1.4'
H H 0.0000 0.0000 'International Tables Vol C Tables 4.2.6.8 and 6.1.1.4'
O O 0.0106 0.0060 'International Tables Vol C Tables 4.2.6.8 and 6.1.1.4'

loop_
_geom_angle_atom_site_label_1
_geom_angle_atom_site_label_2
_geom_angle_atom_site_label_3
_geom_angle
_geom_angle_site_symmetry_1
_geom_angle_site_symmetry_3
_geom_angle_publ_flag
C18 O1 H1A 108.8(14) . . ?
C2 C1 C15 111.33(8) . . ?
C2 C1 C8 113.31(8) . . ?
C15 C1 C8 111.21(8) . . ?
C2 C1 H1 106.9 . . ?
C15 C1 H1 106.9 . . ?
C8 C1 H1 106.9 . . ?
C7 C2 C3 118.12(10) . . ?
C7 C2 C1 118.78(9) . . ?
C3 C2 C1 123.04(9) . . ?
C4 C3 C2 120.82(10) . . ?
C4 C3 H3 119.6 . . ?
C2 C3 H3 119.6 . . ?
C5 C4 C3 120.28(10) . . ?
C5 C4 H4 119.9 . . ?
C3 C4 H4 119.9 . . ?
C4 C5 C6 119.49(10) . . ?
C4 C5 H5 120.3 . . ?
C6 C5 H5 120.3 . . ?
C5 C6 C7 120.08(10) . . ?
C5 C6 H6 120.0 . . ?
C7 C6 H6 120.0 . . ?
C6 C7 C2 121.19(10) . . ?
C6 C7 H7 119.4 . . ?
C2 C7 H7 119.4 . . ?
C9 C8 C29 109.92(8) . . ?
C9 C8 C1 111.17(8) . . ?
C29 C8 C1 111.41(8) . . ?
C9 C8 H8 108.1 . . ?
C29 C8 H8 108.1 . . ?
C1 C8 H8 108.1 . . ?
C10 C9 C14 118.31(10) . . ?
C10 C9 C8 120.16(9) . . ?
C14 C9 C8 121.52(9) . . ?
C9 C10 C11 120.91(10) . . ?
C9 C10 H10 119.5 . . ?
C11 C10 H10 119.5 . . ?
C12 C11 C10 120.23(10) . . ?
C12 C11 H11 119.9 . . ?
C10 C11 H11 119.9 . . ?
C11 C12 C13 119.43(10) . . ?
C11 C12 H12 120.3 . . ?
C13 C12 H12 120.3 . . ?
C12 C13 C14 120.29(11) . . ?
C12 C13 H13 119.9 . . ?
C14 C13 H13 119.9 . . ?
C13 C14 C9 120.82(10) . . ?
C13 C14 H14 119.6 . . ?
C9 C14 H14 119.6 . . ?
C16 C15 C20 118.19(9) . . ?
C16 C15 C1 121.94(9) . . ?
C20 C15 C1 119.85(9) . . ?
C15 C16 C17 122.48(9) . . ?
C15 C16 H16 118.8 . . ?
C17 C16 H16 118.8 . . ?
C16 C17 C18 117.08(9) . . ?
C16 C17 C21 121.05(9) . . ?
C18 C17 C21 121.87(9) . . ?
O1 C18 C17 115.92(9) . . ?
O1 C18 C19 121.51(9) . . ?
C17 C18 C19 122.57(9) . . ?
C20 C19 C18 116.89(9) . . ?
C20 C19 C25 120.51(9) . . ?
C18 C19 C25 122.60(9) . . ?
C15 C20 C19 122.67(9) . . ?
C15 C20 H20 118.7 . . ?
C19 C20 H20 118.7 . . ?
C22 C21 C24 107.59(10) . . ?
C22 C21 C23 106.75(9) . . ?
C24 C21 C23 109.84(9) . . ?
C22 C21 C17 111.47(9) . . ?
C24 C21 C17 110.31(9) . . ?
C23 C21 C17 110.76(9) . . ?
C21 C22 H22A 109.5 . . ?
C21 C22 H22B 109.5 . . ?
H22A C22 H22B 109.5 . . ?
C21 C22 H22C 109.5 . . ?
H22A C22 H22C 109.5 . . ?
H22B C22 H22C 109.5 . . ?
C21 C23 H23A 109.5 . . ?
C21 C23 H23B 109.5 . . ?
H23A C23 H23B 109.5 . . ?
C21 C23 H23C 109.5 . . ?
H23A C23 H23C 109.5 . . ?
H23B C23 H23C 109.5 . . ?
C21 C24 H24A 109.5 . . ?
C21 C24 H24B 109.5 . . ?
H24A C24 H24B 109.5 . . ?
C21 C24 H24C 109.5 . . ?
H24A C24 H24C 109.5 . . ?
H24B C24 H24C 109.5 . . ?
C28 C25 C19 111.36(9) . . ?
C28 C25 C26 105.98(9) . . ?
C19 C25 C26 111.65(9) . . ?
C28 C25 C27 105.81(9) . . ?
C19 C25 C27 111.00(9) . . ?
C26 C25 C27 110.77(9) . . ?
C25 C26 H26A 109.5 . . ?
C25 C26 H26B 109.5 . . ?
H26A C26 H26B 109.5 . . ?
C25 C26 H26C 109.5 . . ?
H26A C26 H26C 109.5 . . ?
H26B C26 H26C 109.5 . . ?
C25 C27 H27A 109.5 . . ?
C25 C27 H27B 109.5 . . ?
H27A C27 H27B 109.5 . . ?
C25 C27 H27C 109.5 . . ?
H27A C27 H27C 109.5 . . ?
H27B C27 H27C 109.5 . . ?
C25 C28 H28A 109.5 . . ?
C25 C28 H28B 109.5 . . ?
H28A C28 H28B 109.5 . . ?
C25 C28 H28C 109.5 . . ?
H28A C28 H28C 109.5 . . ?
H28B C28 H28C 109.5 . . ?
C30 C29 C8 112.52(9) . . ?
C30 C29 H29A 109.1 . . ?
C8 C29 H29A 109.1 . . ?
C30 C29 H29B 109.1 . . ?
C8 C29 H29B 109.1 . . ?
H29A C29 H29B 107.8 . . ?
O2 C30 C31 122.24(12) . . ?
O2 C30 C29 121.52(11) . . ?
C31 C30 C29 116.24(11) . . ?
C30 C31 H31A 109.5 . . ?
C30 C31 H31B 109.5 . . ?
H31A C31 H31B 109.5 . . ?
C30 C31 H31C 109.5 . . ?
H31A C31 H31C 109.5 . . ?
H31B C31 H31C 109.5 . . ?

loop_
_geom_bond_atom_site_label_1
_geom_bond_atom_site_label_2
_geom_bond_distance
_geom_bond_site_symmetry_2
_geom_bond_publ_flag
O1 C18 1.3780(12) . ?
O1 H1A 0.82(2) . ?
O2 C30 1.2074(16) . ?
C1 C2 1.5201(14) . ?
C1 C15 1.5305(13) . ?
C1 C8 1.5572(14) . ?
C1 H1 1.0000 . ?
C2 C7 1.3949(15) . ?
C2 C3 1.3970(15) . ?
C3 C4 1.3953(15) . ?
C3 H3 0.9500 . ?
C4 C5 1.3881(16) . ?
C4 H4 0.9500 . ?
C5 C6 1.3881(17) . ?
C5 H5 0.9500 . ?
C6 C7 1.3927(15) . ?
C6 H6 0.9500 . ?
C7 H7 0.9500 . ?
C8 C9 1.5191(14) . ?
C8 C29 1.5379(14) . ?
C8 H8 1.0000 . ?
C9 C10 1.3932(15) . ?
C9 C14 1.3967(15) . ?
C10 C11 1.3944(15) . ?
C10 H10 0.9500 . ?
C11 C12 1.3853(17) . ?
C11 H11 0.9500 . ?
C12 C13 1.3898(17) . ?
C12 H12 0.9500 . ?
C13 C14 1.3908(16) . ?
C13 H13 0.9500 . ?
C14 H14 0.9500 . ?
C15 C16 1.3926(14) . ?
C15 C20 1.3934(14) . ?
C16 C17 1.3973(14) . ?
C16 H16 0.9500 . ?
C17 C18 1.4095(14) . ?
C17 C21 1.5413(14) . ?
C18 C19 1.4105(14) . ?
C19 C20 1.3965(14) . ?
C19 C25 1.5423(14) . ?
C20 H20 0.9500 . ?
C21 C22 1.5356(16) . ?
C21 C24 1.5368(15) . ?
C21 C23 1.5408(15) . ?
C22 H22A 0.9800 . ?
C22 H22B 0.9800 . ?
C22 H22C 0.9800 . ?
C23 H23A 0.9800 . ?
C23 H23B 0.9800 . ?
C23 H23C 0.9800 . ?
C24 H24A 0.9800 . ?
C24 H24B 0.9800 . ?
C24 H24C 0.9800 . ?
C25 C28 1.5354(15) . ?
C25 C26 1.5424(15) . ?
C25 C27 1.5447(15) . ?
C26 H26A 0.9800 . ?
C26 H26B 0.9800 . ?
C26 H26C 0.9800 . ?
C27 H27A 0.9800 . ?
C27 H27B 0.9800 . ?
C27 H27C 0.9800 . ?
C28 H28A 0.9800 . ?
C28 H28B 0.9800 . ?
C28 H28C 0.9800 . ?
C29 C30 1.5168(16) . ?
C29 H29A 0.9900 . ?
C29 H29B 0.9900 . ?
C30 C31 1.5034(18) . ?
C31 H31A 0.9800 . ?
C31 H31B 0.9800 . ?
C31 H31C 0.9800 . ?

loop_
_geom_torsion_atom_site_label_1
_geom_torsion_atom_site_label_2
_geom_torsion_atom_site_label_3
_geom_torsion_atom_site_label_4
_geom_torsion
_geom_torsion_site_symmetry_1
_geom_torsion_site_symmetry_2
_geom_torsion_site_symmetry_3
_geom_torsion_site_symmetry_4
_geom_torsion_publ_flag
C15 C1 C2 C7 -81.21(11) . . . . ?
C8 C1 C2 C7 152.55(9) . . . . ?
C15 C1 C2 C3 95.85(11) . . . . ?
C8 C1 C2 C3 -30.39(13) . . . . ?
C7 C2 C3 C4 -0.91(15) . . . . ?
C1 C2 C3 C4 -177.98(9) . . . . ?
C2 C3 C4 C5 1.15(16) . . . . ?
C3 C4 C5 C6 -0.43(17) . . . . ?
C4 C5 C6 C7 -0.51(17) . . . . ?
C5 C6 C7 C2 0.75(17) . . . . ?
C3 C2 C7 C6 -0.04(16) . . . . ?
C1 C2 C7 C6 177.16(10) . . . . ?
C2 C1 C8 C9 -178.16(8) . . . . ?
C15 C1 C8 C9 55.54(11) . . . . ?
C2 C1 C8 C29 -55.19(11) . . . . ?
C15 C1 C8 C29 178.52(8) . . . . ?
C29 C8 C9 C10 132.11(10) . . . . ?
C1 C8 C9 C10 -104.07(11) . . . . ?
C29 C8 C9 C14 -48.45(13) . . . . ?
C1 C8 C9 C14 75.38(12) . . . . ?
C14 C9 C10 C11 0.62(16) . . . . ?
C8 C9 C10 C11 -179.91(10) . . . . ?
C9 C10 C11 C12 -0.25(18) . . . . ?
C10 C11 C12 C13 -0.02(18) . . . . ?
C11 C12 C13 C14 -0.10(18) . . . . ?
C12 C13 C14 C9 0.49(18) . . . . ?
C10 C9 C14 C13 -0.75(16) . . . . ?
C8 C9 C14 C13 179.80(10) . . . . ?
C2 C1 C15 C16 -35.25(13) . . . . ?
C8 C1 C15 C16 92.14(11) . . . . ?
C2 C1 C15 C20 146.52(9) . . . . ?
C8 C1 C15 C20 -86.09(11) . . . . ?
C20 C15 C16 C17 1.56(15) . . . . ?
C1 C15 C16 C17 -176.70(9) . . . . ?
C15 C16 C17 C18 1.67(15) . . . . ?
C15 C16 C17 C21 -177.65(9) . . . . ?
C16 C17 C18 O1 176.42(9) . . . . ?
C21 C17 C18 O1 -4.26(14) . . . . ?
C16 C17 C18 C19 -3.47(15) . . . . ?
C21 C17 C18 C19 175.84(9) . . . . ?
O1 C18 C19 C20 -177.96(9) . . . . ?
C17 C18 C19 C20 1.93(15) . . . . ?
O1 C18 C19 C25 1.76(15) . . . . ?
C17 C18 C19 C25 -178.34(9) . . . . ?
C16 C15 C20 C19 -3.24(15) . . . . ?
C1 C15 C20 C19 175.05(9) . . . . ?
C18 C19 C20 C15 1.53(15) . . . . ?
C25 C19 C20 C15 -178.19(9) . . . . ?
C16 C17 C21 C22 4.55(14) . . . . ?
C18 C17 C21 C22 -174.74(10) . . . . ?
C16 C17 C21 C24 -114.92(11) . . . . ?
C18 C17 C21 C24 65.79(13) . . . . ?
C16 C17 C21 C23 123.25(11) . . . . ?
C18 C17 C21 C23 -56.03(13) . . . . ?
C20 C19 C25 C28 -1.22(14) . . . . ?
C18 C19 C25 C28 179.06(9) . . . . ?
C20 C19 C25 C26 -119.48(10) . . . . ?
C18 C19 C25 C26 60.81(13) . . . . ?
C20 C19 C25 C27 116.39(11) . . . . ?
C18 C19 C25 C27 -63.32(13) . . . . ?
C9 C8 C29 C30 -60.05(12) . . . . ?
C1 C8 C29 C30 176.26(9) . . . . ?
C8 C29 C30 O2 -38.04(15) . . . . ?
C8 C29 C30 C31 142.65(11) . . . . ?
